data_4122278
loop_
_publ_author_name
'Sattler, Aaron'
'VanderVelde, David G.'
'Labinger, Jay A.'
'Bercaw, John E.'

_publ_section_title
;
 Lewis Acid promoted titanium alkylidene formation: off-cycle
 intermediates relevant to olefin trimerization catalysis.
;
_journal_issue 30
_journal_name_full 'Journal of the American Chemical Society'
_journal_page_first 10790
_journal_page_last 10800
_journal_paper_doi 10.1021/ja5055687
_journal_volume 136
_journal_year 2014
_chemical_formula_sum 'C43 H64 Cl N O3 Si2 Ti'
_chemical_formula_weight 782.48
_chemical_name_systematic
; 
 ? 
;
_space_group_crystal_system monoclinic
_space_group_IT_number 14
_space_group_name_Hall '-P 2ybc'
_space_group_name_H-M_alt 'P 1 21/c 1'
_symmetry_space_group_name_Hall '-P 2ybc'
_symmetry_space_group_name_H-M 'P 1 21/c 1'
_atom_sites_solution_hydrogens mixed
_audit_creation_method SHELXL-2014
_cell_angle_alpha 90
_cell_angle_beta 95.996(2)
_cell_angle_gamma 90
_cell_formula_units_Z 4
_cell_length_a 9.2620(3)
_cell_length_b 22.4163(9)
_cell_length_c 21.2155(8)
_cell_measurement_reflns_used 9024
_cell_measurement_temperature 100(2)
_cell_measurement_theta_max 35.90
_cell_measurement_theta_min 2.39
_cell_volume 4380.7(3)
_computing_cell_refinement 'Bruker SAINT'
_computing_data_collection 'Bruker APEX2'
_computing_data_reduction 'Bruker SAINT'
_computing_molecular_graphics 'Bruker SHELXTL'
_computing_publication_material 'Bruker SHELXTL'
_computing_structure_refinement 'SHELXL-2014 (Sheldrick, 2014)'
_computing_structure_solution 'SHELXS-97 (Sheldrick 2008)'
_diffrn_ambient_temperature 100(2)
_diffrn_measured_fraction_theta_full 1.000
_diffrn_measured_fraction_theta_max 0.994
_diffrn_measurement_device_type 'Bruker APEX-II CCD'
_diffrn_measurement_method '\f and \w scans'
_diffrn_radiation_type MoK\a
_diffrn_radiation_wavelength 0.71073
_diffrn_reflns_av_R_equivalents 0.0579
_diffrn_reflns_av_unetI/netI 0.0373
_diffrn_reflns_Laue_measured_fraction_full 1.000
_diffrn_reflns_Laue_measured_fraction_max 0.994
_diffrn_reflns_limit_h_max 15
_diffrn_reflns_limit_h_min -15
_diffrn_reflns_limit_k_max 36
_diffrn_reflns_limit_k_min -36
_diffrn_reflns_limit_l_max 34
_diffrn_reflns_limit_l_min -34
_diffrn_reflns_number 166156
_diffrn_reflns_point_group_measured_fraction_full 1.000
_diffrn_reflns_point_group_measured_fraction_max 0.994
_diffrn_reflns_theta_full 25.242
_diffrn_reflns_theta_max 35.631
_diffrn_reflns_theta_min 1.325
_exptl_absorpt_coefficient_mu 0.348
_exptl_absorpt_correction_T_max 0.7471
_exptl_absorpt_correction_T_min 0.6786
_exptl_absorpt_correction_type empirical
_exptl_absorpt_process_details SADABS
_exptl_crystal_colour yellow
_exptl_crystal_density_diffrn 1.186
_exptl_crystal_description block
_exptl_crystal_F_000 1680
_exptl_crystal_size_max 0.500
_exptl_crystal_size_mid 0.100
_exptl_crystal_size_min 0.100
_refine_diff_density_max 1.488
_refine_diff_density_min -1.241
_refine_diff_density_rms 0.087
_refine_ls_extinction_method none
_refine_ls_goodness_of_fit_ref 1.065
_refine_ls_hydrogen_treatment mixed
_refine_ls_matrix_type full
_refine_ls_number_parameters 486
_refine_ls_number_reflns 20105
_refine_ls_number_restraints 0
_refine_ls_restrained_S_all 1.065
_refine_ls_R_factor_all 0.0756
_refine_ls_R_factor_gt 0.0535
_refine_ls_shift/su_max 0.001
_refine_ls_shift/su_mean 0.000
_refine_ls_structure_factor_coef Fsqd
_refine_ls_weighting_details 'w=1/[\s^2^(Fo^2^)+(0.0650P)^2^+3.3731P] where P=(Fo^2^+2Fc^2^)/3'
_refine_ls_weighting_scheme calc
_refine_ls_wR_factor_gt 0.1353
_refine_ls_wR_factor_ref 0.1472
_reflns_Friedel_coverage 0.000
_reflns_number_gt 15449
_reflns_number_total 20105
_reflns_threshold_expression 'I > 2\s(I)'
_cod_data_source_file ja5055687_si_003.cif
_cod_data_source_block SICLS10
_cod_depositor_comments 'Adding full bibliography for 4122278--4122281.cif.'
_cod_database_code 4122278
_shelx_space_group_comment
; 
The symmetry employed for this shelxl refinement is uniquely defined 
by the following loop, which should always be used as a source of 
symmetry information in preference to the above space-group names. 
They are only intended as comments. 
;
_shelx_estimated_absorpt_t_min 0.845
_shelx_estimated_absorpt_t_max 0.966
_shelxl_version_number 2014-2

loop_
_space_group_symop_operation_xyz
'x, y, z'
'-x, y+1/2, -z+1/2'
'-x, -y, -z'
'x, -y-1/2, z-1/2'

loop_
_atom_site_label
_atom_site_type_symbol
_atom_site_fract_x
_atom_site_fract_y
_atom_site_fract_z
_atom_site_U_iso_or_equiv
_atom_site_adp_type
_atom_site_occupancy
_atom_site_site_symmetry_order
_atom_site_calc_flag
_atom_site_refinement_flags_posn
_atom_site_refinement_flags_adp
Ti Ti 0.48478(2) 0.45411(2) 0.22443(2) 0.01169(5) Uani 1 1 d . .
Cl Cl 0.62572(4) 0.46496(2) 0.14123(2) 0.01714(6) Uani 1 1 d . .
Si1 Si 0.38948(5) 0.31065(2) 0.17384(2) 0.02202(9) Uani 1 1 d . .
Si2 Si 0.80959(4) 0.45592(2) 0.31093(2) 0.01685(8) Uani 1 1 d . .
N N 0.41502(13) 0.54841(5) 0.20501(5) 0.01448(19) Uani 1 1 d . .
O1 O 0.40190(11) 0.46999(4) 0.29913(4) 0.01367(16) Uani 1 1 d . .
O2 O 0.11285(12) 0.57820(5) 0.14172(6) 0.0227(2) Uani 1 1 d . .
C1 C 0.34194(16) 0.38978(7) 0.18853(7) 0.0177(2) Uani 1 1 d . .
H11 H 0.312(2) 0.4102(10) 0.1510(10) 0.023(5) Uiso 1 1 d . .
H12 H 0.264(3) 0.3924(11) 0.2147(12) 0.035(6) Uiso 1 1 d . .
C2 C 0.65467(15) 0.40910(6) 0.27635(6) 0.0155(2) Uani 1 1 d . .
H21 H 0.688(2) 0.3819(10) 0.2472(11) 0.025(5) Uiso 1 1 d . .
H22 H 0.605(3) 0.3892(11) 0.3061(11) 0.029(6) Uiso 1 1 d . .
C11 C 0.2330(3) 0.27610(10) 0.12397(10) 0.0377(4) Uani 1 1 d . .
H11A H 0.1442 0.2814 0.1447 0.057 Uiso 1 1 calc R U
H11B H 0.2515 0.2334 0.1188 0.057 Uiso 1 1 calc R U
H11C H 0.2213 0.2954 0.0823 0.057 Uiso 1 1 calc R U
C12 C 0.4203(3) 0.26794(8) 0.24974(9) 0.0354(4) Uani 1 1 d . .
H12A H 0.5065 0.2835 0.2751 0.053 Uiso 1 1 calc R U
H12B H 0.4349 0.2257 0.2404 0.053 Uiso 1 1 calc R U
H12C H 0.3355 0.2722 0.2734 0.053 Uiso 1 1 calc R U
C13 C 0.5568(2) 0.30326(9) 0.13161(9) 0.0322(4) Uani 1 1 d . .
H13A H 0.5480 0.3290 0.0941 0.048 Uiso 1 1 calc R U
H13B H 0.5677 0.2617 0.1186 0.048 Uiso 1 1 calc R U
H13C H 0.6420 0.3152 0.1601 0.048 Uiso 1 1 calc R U
C21 C 0.7623(2) 0.53742(8) 0.30928(9) 0.0283(3) Uani 1 1 d . .
H21A H 0.7374 0.5502 0.2653 0.042 Uiso 1 1 calc R U
H21B H 0.8457 0.5605 0.3282 0.042 Uiso 1 1 calc R U
H21C H 0.6792 0.5441 0.3334 0.042 Uiso 1 1 calc R U
C22 C 0.96726(17) 0.44228(9) 0.26466(8) 0.0265(3) Uani 1 1 d . .
H22A H 1.0020 0.4013 0.2719 0.040 Uiso 1 1 calc R U
H22B H 1.0455 0.4703 0.2784 0.040 Uiso 1 1 calc R U
H22C H 0.9370 0.4481 0.2194 0.040 Uiso 1 1 calc R U
C23 C 0.86185(16) 0.43597(8) 0.39616(7) 0.0227(3) Uani 1 1 d . .
H23A H 0.7784 0.4419 0.4203 0.034 Uiso 1 1 calc R U
H23B H 0.9422 0.4615 0.4136 0.034 Uiso 1 1 calc R U
H23C H 0.8923 0.3941 0.3991 0.034 Uiso 1 1 calc R U
C31 C 0.32954(13) 0.50887(6) 0.33103(6) 0.0125(2) Uani 1 1 d . .
C32 C 0.29944(14) 0.56507(6) 0.30317(6) 0.0143(2) Uani 1 1 d . .
C33 C 0.22074(16) 0.60800(6) 0.33403(6) 0.0173(2) Uani 1 1 d . .
H33A H 0.2016 0.6459 0.3149 0.021 Uiso 1 1 calc R U
C34 C 0.17113(15) 0.59557(6) 0.39181(6) 0.0161(2) Uani 1 1 d . .
C35 C 0.20367(14) 0.53927(6) 0.41885(6) 0.0145(2) Uani 1 1 d . .
H35A H 0.1700 0.5308 0.4587 0.017 Uiso 1 1 calc R U
C36 C 0.28219(13) 0.49507(6) 0.39110(6) 0.0126(2) Uani 1 1 d . .
C37 C 0.34631(15) 0.58105(6) 0.24273(6) 0.0157(2) Uani 1 1 d . .
H37A H 0.3241 0.6205 0.2287 0.019 Uiso 1 1 calc R U
C38 C 0.08747(18) 0.64100(7) 0.42545(7) 0.0235(3) Uani 1 1 d . .
H38A H 0.0106 0.6581 0.3956 0.035 Uiso 1 1 calc R U
H38B H 0.1532 0.6728 0.4423 0.035 Uiso 1 1 calc R U
H38C H 0.0440 0.6217 0.4604 0.035 Uiso 1 1 calc R U
C41 C 0.44970(15) 0.58073(6) 0.14944(6) 0.0154(2) Uani 1 1 d . .
C42 C 0.37708(15) 0.56880(6) 0.08950(6) 0.0160(2) Uani 1 1 d . .
C43 C 0.42073(17) 0.60013(7) 0.03764(7) 0.0198(3) Uani 1 1 d . .
H43A H 0.3739 0.5924 -0.0036 0.024 Uiso 1 1 calc R U
C44 C 0.53129(18) 0.64231(7) 0.04527(8) 0.0228(3) Uani 1 1 d . .
H44A H 0.5594 0.6630 0.0094 0.027 Uiso 1 1 calc R U
C45 C 0.60046(18) 0.65419(7) 0.10505(8) 0.0225(3) Uani 1 1 d . .
H45A H 0.6754 0.6832 0.1104 0.027 Uiso 1 1 calc R U
C46 C 0.55946(17) 0.62333(6) 0.15714(7) 0.0193(2) Uani 1 1 d . .
H46A H 0.6066 0.6313 0.1982 0.023 Uiso 1 1 calc R U
C51 C 0.26027(15) 0.52330(7) 0.07882(6) 0.0166(2) Uani 1 1 d . .
C52 C 0.12865(16) 0.52828(7) 0.10577(7) 0.0186(2) Uani 1 1 d . .
C53 C 0.02111(17) 0.48522(8) 0.09400(7) 0.0224(3) Uani 1 1 d . .
H53A H -0.0673 0.4886 0.1128 0.027 Uiso 1 1 calc R U
C54 C 0.04325(18) 0.43721(8) 0.05470(8) 0.0259(3) Uani 1 1 d . .
H54A H -0.0297 0.4075 0.0473 0.031 Uiso 1 1 calc R U
C55 C 0.17098(18) 0.43230(8) 0.02625(7) 0.0240(3) Uani 1 1 d . .
H55A H 0.1852 0.3997 -0.0011 0.029 Uiso 1 1 calc R U
C56 C 0.27794(16) 0.47553(7) 0.03817(7) 0.0201(3) Uani 1 1 d . .
H56A H 0.3648 0.4725 0.0182 0.024 Uiso 1 1 calc R U
C57 C -0.0221(2) 0.58514(10) 0.16786(11) 0.0386(5) Uani 1 1 d . .
H57A H -0.0215 0.6228 0.1914 0.058 Uiso 1 1 calc R U
H57B H -0.0358 0.5518 0.1965 0.058 Uiso 1 1 calc R U
H57C H -0.1016 0.5856 0.1336 0.058 Uiso 1 1 calc R U
C61 C 0.31907(13) 0.43554(6) 0.42413(6) 0.0124(2) Uani 1 1 d . .
C62 C 0.25612(15) 0.43064(6) 0.48878(6) 0.0152(2) Uani 1 1 d . .
H62A H 0.2931 0.4640 0.5164 0.018 Uiso 1 1 calc R U
H62B H 0.1490 0.4339 0.4821 0.018 Uiso 1 1 calc R U
C63 C 0.26013(14) 0.38227(6) 0.38278(6) 0.0147(2) Uani 1 1 d . .
H63A H 0.1530 0.3849 0.3753 0.018 Uiso 1 1 calc R U
H63B H 0.2995 0.3840 0.3412 0.018 Uiso 1 1 calc R U
C64 C 0.48611(14) 0.42952(6) 0.43715(6) 0.0142(2) Uani 1 1 d . .
H64A H 0.5299 0.4320 0.3966 0.017 Uiso 1 1 calc R U
H64B H 0.5248 0.4629 0.4644 0.017 Uiso 1 1 calc R U
C65 C 0.29817(16) 0.37131(7) 0.52147(6) 0.0178(2) Uani 1 1 d . .
H65A H 0.2555 0.3694 0.5628 0.021 Uiso 1 1 calc R U
C66 C 0.30335(16) 0.32293(6) 0.41545(7) 0.0175(2) Uani 1 1 d . .
H66A H 0.2652 0.2891 0.3878 0.021 Uiso 1 1 calc R U
C67 C 0.52837(15) 0.37009(6) 0.46984(7) 0.0172(2) Uani 1 1 d . .
H67A H 0.6365 0.3671 0.4772 0.021 Uiso 1 1 calc R U
C68 C 0.23894(17) 0.31936(7) 0.47919(7) 0.0203(3) Uani 1 1 d . .
H68A H 0.1317 0.3217 0.4721 0.024 Uiso 1 1 calc R U
H68B H 0.2657 0.2809 0.5002 0.024 Uiso 1 1 calc R U
C69 C 0.46909(16) 0.31839(7) 0.42728(7) 0.0192(2) Uani 1 1 d . .
H69A H 0.5116 0.3200 0.3864 0.023 Uiso 1 1 calc R U
H69B H 0.4966 0.2799 0.4480 0.023 Uiso 1 1 calc R U
C70 C 0.46397(17) 0.36685(7) 0.53364(7) 0.0201(3) Uani 1 1 d . .
H70A H 0.4917 0.3287 0.5551 0.024 Uiso 1 1 calc R U
H70B H 0.5022 0.4000 0.5614 0.024 Uiso 1 1 calc R U
O3 O 0.0750(2) 0.73915(10) 0.13256(12) 0.0651(6) Uani 1 1 d . .
C71 C 0.1396(3) 0.75739(13) 0.19756(14) 0.0532(6) Uani 1 1 d . .
H71A H 0.2140 0.7278 0.2133 0.064 Uiso 1 1 calc R U
H71B H 0.1887 0.7964 0.1946 0.064 Uiso 1 1 calc R U
C72 C 0.0316(4) 0.76227(14) 0.24327(16) 0.0652(8) Uani 1 1 d . .
H72A H 0.0755 0.7820 0.2818 0.098 Uiso 1 1 calc R U
H72B H -0.0013 0.7223 0.2539 0.098 Uiso 1 1 calc R U
H72C H -0.0514 0.7857 0.2246 0.098 Uiso 1 1 calc R U
C73 C 0.1824(3) 0.73422(11) 0.08526(14) 0.0474(6) Uani 1 1 d . .
H73A H 0.2648 0.7091 0.1028 0.057 Uiso 1 1 calc R U
H73B H 0.2206 0.7743 0.0768 0.057 Uiso 1 1 calc R U
C74 C 0.1143(4) 0.70732(14) 0.02415(15) 0.0652(8) Uani 1 1 d . .
H74A H 0.1860 0.7061 -0.0067 0.098 Uiso 1 1 calc R U
H74B H 0.0311 0.7316 0.0073 0.098 Uiso 1 1 calc R U
H74C H 0.0816 0.6667 0.0321 0.098 Uiso 1 1 calc R U

loop_
_atom_site_aniso_label
_atom_site_aniso_U_11
_atom_site_aniso_U_22
_atom_site_aniso_U_33
_atom_site_aniso_U_23
_atom_site_aniso_U_13
_atom_site_aniso_U_12
Ti 0.01344(9) 0.01178(10) 0.00997(9) -0.00062(7) 0.00183(7) 0.00131(7)
Cl 0.01836(13) 0.01944(15) 0.01452(13) 0.00180(10) 0.00598(10) 0.00345(11)
Si1 0.0345(2) 0.01604(18) 0.01544(17) -0.00357(14) 0.00211(15) -0.00321(16)
Si2 0.01437(15) 0.02155(19) 0.01442(16) 0.00002(13) 0.00052(12) 0.00053(13)
N 0.0178(5) 0.0142(5) 0.0117(4) 0.0013(4) 0.0024(4) 0.0015(4)
O1 0.0169(4) 0.0132(4) 0.0113(4) -0.0006(3) 0.0035(3) 0.0026(3)
O2 0.0197(5) 0.0253(5) 0.0245(5) 0.0015(4) 0.0086(4) 0.0063(4)
C1 0.0195(6) 0.0180(6) 0.0152(5) -0.0019(5) 0.0001(4) -0.0022(5)
C2 0.0154(5) 0.0167(6) 0.0143(5) 0.0002(4) 0.0005(4) 0.0023(4)
C11 0.0484(11) 0.0333(10) 0.0308(9) -0.0142(7) 0.0005(8) -0.0138(8)
C12 0.0589(13) 0.0211(8) 0.0258(8) 0.0043(6) 0.0025(8) -0.0031(8)
C13 0.0418(10) 0.0276(8) 0.0282(8) -0.0084(7) 0.0086(7) 0.0033(7)
C21 0.0271(7) 0.0209(7) 0.0354(9) -0.0027(6) -0.0030(6) -0.0023(6)
C22 0.0177(6) 0.0432(10) 0.0189(6) 0.0033(6) 0.0034(5) 0.0004(6)
C23 0.0159(6) 0.0367(9) 0.0153(6) 0.0000(5) 0.0001(4) 0.0004(5)
C31 0.0128(5) 0.0132(5) 0.0115(5) -0.0011(4) 0.0016(4) 0.0011(4)
C32 0.0164(5) 0.0152(5) 0.0116(5) 0.0000(4) 0.0033(4) 0.0035(4)
C33 0.0211(6) 0.0161(6) 0.0150(5) 0.0011(4) 0.0033(4) 0.0056(5)
C34 0.0165(5) 0.0179(6) 0.0140(5) -0.0015(4) 0.0022(4) 0.0055(4)
C35 0.0147(5) 0.0167(6) 0.0124(5) -0.0007(4) 0.0026(4) 0.0020(4)
C36 0.0122(5) 0.0140(5) 0.0115(5) -0.0010(4) 0.0014(4) 0.0007(4)
C37 0.0197(6) 0.0141(5) 0.0138(5) 0.0016(4) 0.0035(4) 0.0033(4)
C38 0.0284(7) 0.0231(7) 0.0201(6) -0.0012(5) 0.0076(5) 0.0119(6)
C41 0.0192(6) 0.0138(5) 0.0137(5) 0.0021(4) 0.0044(4) 0.0030(4)
C42 0.0178(5) 0.0173(6) 0.0134(5) 0.0025(4) 0.0043(4) 0.0042(4)
C43 0.0232(6) 0.0219(7) 0.0150(5) 0.0048(5) 0.0055(5) 0.0044(5)
C44 0.0274(7) 0.0206(7) 0.0219(6) 0.0072(5) 0.0096(5) 0.0026(5)
C45 0.0257(7) 0.0164(6) 0.0265(7) 0.0035(5) 0.0077(5) -0.0007(5)
C46 0.0246(6) 0.0145(6) 0.0189(6) 0.0010(5) 0.0032(5) -0.0006(5)
C51 0.0173(5) 0.0204(6) 0.0122(5) 0.0031(4) 0.0017(4) 0.0031(4)
C52 0.0181(6) 0.0227(6) 0.0155(5) 0.0048(5) 0.0038(4) 0.0038(5)
C53 0.0181(6) 0.0297(8) 0.0196(6) 0.0053(5) 0.0024(5) 0.0001(5)
C54 0.0244(7) 0.0302(8) 0.0222(7) 0.0019(6) -0.0024(5) -0.0046(6)
C55 0.0247(7) 0.0275(8) 0.0191(6) -0.0031(5) -0.0016(5) -0.0006(6)
C56 0.0205(6) 0.0255(7) 0.0141(5) -0.0015(5) 0.0013(4) 0.0020(5)
C57 0.0324(9) 0.0379(10) 0.0497(12) -0.0047(9) 0.0246(9) 0.0049(8)
C61 0.0134(5) 0.0136(5) 0.0104(4) 0.0001(4) 0.0023(4) 0.0001(4)
C62 0.0164(5) 0.0167(6) 0.0130(5) 0.0004(4) 0.0041(4) -0.0005(4)
C63 0.0157(5) 0.0152(5) 0.0135(5) -0.0006(4) 0.0021(4) -0.0007(4)
C64 0.0133(5) 0.0162(6) 0.0132(5) 0.0008(4) 0.0013(4) 0.0004(4)
C65 0.0211(6) 0.0190(6) 0.0139(5) 0.0031(4) 0.0046(4) -0.0008(5)
C66 0.0212(6) 0.0140(6) 0.0177(6) 0.0004(4) 0.0036(5) -0.0010(4)
C67 0.0161(5) 0.0182(6) 0.0173(6) 0.0039(5) 0.0015(4) 0.0030(4)
C68 0.0237(6) 0.0178(6) 0.0203(6) 0.0027(5) 0.0060(5) -0.0028(5)
C69 0.0224(6) 0.0156(6) 0.0201(6) 0.0027(5) 0.0053(5) 0.0042(5)
C70 0.0227(6) 0.0219(7) 0.0153(6) 0.0057(5) 0.0007(5) 0.0017(5)
O3 0.0509(11) 0.0556(12) 0.0864(16) 0.0014(11) -0.0048(11) -0.0087(9)
C71 0.0483(14) 0.0431(13) 0.0659(17) -0.0117(12) -0.0050(12) -0.0003(11)
C72 0.089(2) 0.0477(16) 0.0602(18) -0.0100(13) 0.0127(16) -0.0022(15)
C73 0.0332(10) 0.0391(12) 0.0693(16) -0.0087(11) 0.0027(10) 0.0015(9)
C74 0.076(2) 0.0502(16) 0.0644(18) -0.0074(14) -0.0151(15) 0.0217(15)

loop_
_atom_type_symbol
_atom_type_description
_atom_type_scat_dispersion_real
_atom_type_scat_dispersion_imag
_atom_type_scat_source
C C 0.0033 0.0016 'International Tables Vol C Tables 4.2.6.8 and 6.1.1.4'
H H 0.0000 0.0000 'International Tables Vol C Tables 4.2.6.8 and 6.1.1.4'
N N 0.0061 0.0033 'International Tables Vol C Tables 4.2.6.8 and 6.1.1.4'
O O 0.0106 0.0060 'International Tables Vol C Tables 4.2.6.8 and 6.1.1.4'
Si Si 0.0817 0.0704 'International Tables Vol C Tables 4.2.6.8 and 6.1.1.4'
Cl Cl 0.1484 0.1585 'International Tables Vol C Tables 4.2.6.8 and 6.1.1.4'
Ti Ti 0.2776 0.4457 'International Tables Vol C Tables 4.2.6.8 and 6.1.1.4'

loop_
_geom_angle_atom_site_label_1
_geom_angle_atom_site_label_2
_geom_angle_atom_site_label_3
_geom_angle
O1 Ti C1 98.22(5)
O1 Ti C2 89.90(5)
C1 Ti C2 106.15(6)
O1 Ti N 80.77(4)
C1 Ti N 115.71(5)
C2 Ti N 137.96(5)
O1 Ti Cl 160.43(3)
C1 Ti Cl 100.61(4)
C2 Ti Cl 89.95(4)
N Ti Cl 86.29(3)
O1 Ti H11 109.6(5)
C1 Ti H11 23.5(6)
C2 Ti H11 125.1(6)
N Ti H11 96.4(6)
Cl Ti H11 86.3(5)
O1 Ti H22 73.0(6)
C1 Ti H22 94.2(6)
C2 Ti H22 22.1(5)
N Ti H22 142.8(6)
Cl Ti H22 110.7(6)
H11 Ti H22 116.9(8)
O1 Ti H12 76.5(6)
C1 Ti H12 22.3(6)
C2 Ti H12 110.3(6)
N Ti H12 107.1(6)
Cl Ti H12 121.7(6)
H11 Ti H12 36.9(7)
H22 Ti H12 92.1(8)
O1 Ti H21 109.2(5)
C1 Ti H21 93.4(5)
C2 Ti H21 21.5(5)
N Ti H21 148.0(5)
Cl Ti H21 75.0(5)
H11 Ti H21 107.8(8)
H22 Ti H21 36.5(7)
H12 Ti H21 104.8(8)
C1 Si1 C12 111.17(8)
C1 Si1 C11 107.84(9)
C12 Si1 C11 108.33(10)
C1 Si1 C13 112.68(8)
C12 Si1 C13 107.86(10)
C11 Si1 C13 108.85(9)
C2 Si2 C22 108.22(7)
C2 Si2 C23 110.81(7)
C22 Si2 C23 109.28(7)
C2 Si2 C21 111.83(7)
C22 Si2 C21 110.06(9)
C23 Si2 C21 106.62(8)
C37 N C41 112.61(11)
C37 N Ti 124.73(9)
C41 N Ti 122.58(8)
C31 O1 Ti 146.39(9)
C52 O2 C57 116.98(14)
Si1 C1 Ti 125.30(8)
Si2 C2 Ti 116.27(7)
O1 C31 C32 117.52(11)
O1 C31 C36 122.19(12)
C32 C31 C36 120.28(11)
C31 C32 C33 120.37(12)
C31 C32 C37 122.10(12)
C33 C32 C37 117.53(12)
C34 C33 C32 120.70(13)
C33 C34 C35 117.78(12)
C33 C34 C38 121.33(13)
C35 C34 C38 120.88(12)
C36 C35 C34 124.34(12)
C35 C36 C31 116.50(12)
C35 C36 C61 121.85(11)
C31 C36 C61 121.63(11)
N C37 C32 128.37(13)
C46 C41 C42 120.86(13)
C46 C41 N 117.98(12)
C42 C41 N 121.15(12)
C43 C42 C41 117.84(13)
C43 C42 C51 119.31(13)
C41 C42 C51 122.82(12)
C44 C43 C42 121.28(14)
C45 C44 C43 120.10(14)
C44 C45 C46 119.56(15)
C45 C46 C41 120.34(14)
C56 C51 C52 118.39(14)
C56 C51 C42 119.35(13)
C52 C51 C42 122.17(13)
O2 C52 C53 123.39(13)
O2 C52 C51 116.05(13)
C53 C52 C51 120.52(14)
C54 C53 C52 119.83(14)
C55 C54 C53 120.55(16)
C54 C55 C56 119.30(15)
C55 C56 C51 121.35(14)
C36 C61 C63 111.41(10)
C36 C61 C64 109.20(10)
C63 C61 C64 108.71(10)
C36 C61 C62 112.39(10)
C63 C61 C62 107.70(10)
C64 C61 C62 107.29(10)
C65 C62 C61 111.17(11)
C66 C63 C61 110.68(11)
C67 C64 C61 111.06(11)
C62 C65 C70 109.62(12)
C62 C65 C68 109.61(12)
C70 C65 C68 109.82(12)
C69 C66 C63 109.96(11)
C69 C66 C68 109.08(12)
C63 C66 C68 109.63(12)
C64 C67 C69 109.34(11)
C64 C67 C70 109.58(11)
C69 C67 C70 109.53(12)
C65 C68 C66 109.07(12)
C66 C69 C67 109.68(11)
C65 C70 C67 108.82(11)
C73 O3 C71 114.1(2)
C72 C71 O3 113.2(2)
O3 C73 C74 111.1(2)

loop_
_geom_bond_atom_site_label_1
_geom_bond_atom_site_label_2
_geom_bond_distance
Ti O1 1.8660(9)
Ti C1 2.0492(14)
Ti C2 2.0845(13)
Ti N 2.2360(12)
Ti Cl 2.3153(4)
Ti H11 2.33(2)
Ti H22 2.44(2)
Ti H12 2.46(3)
Ti H21 2.49(2)
Si1 C1 1.8617(16)
Si1 C12 1.8696(19)
Si1 C11 1.871(2)
Si1 C13 1.876(2)
Si2 C2 1.8652(14)
Si2 C22 1.8680(16)
Si2 C23 1.8765(15)
Si2 C21 1.8782(18)
N C37 1.2988(17)
N C41 1.4481(17)
O1 C31 1.3272(15)
O2 C52 1.371(2)
O2 C57 1.428(2)
C31 C32 1.4072(18)
C31 C36 1.4244(18)
C32 C33 1.4092(19)
C32 C37 1.4412(18)
C33 C34 1.3818(19)
C34 C35 1.4059(19)
C34 C38 1.5041(19)
C35 C36 1.3952(18)
C36 C61 1.5293(18)
C41 C46 1.392(2)
C41 C42 1.4008(19)
C42 C43 1.4000(19)
C42 C51 1.487(2)
C43 C44 1.391(2)
C44 C45 1.386(2)
C45 C46 1.390(2)
C51 C56 1.395(2)
C51 C52 1.404(2)
C52 C53 1.391(2)
C53 C54 1.390(3)
C54 C55 1.388(2)
C55 C56 1.390(2)
C61 C63 1.5471(18)
C61 C64 1.5488(18)
C61 C62 1.5492(18)
C62 C65 1.531(2)
C63 C66 1.534(2)
C64 C67 1.5336(19)
C65 C70 1.534(2)
C65 C68 1.536(2)
C66 C69 1.533(2)
C66 C68 1.536(2)
C67 C69 1.535(2)
C67 C70 1.537(2)
O3 C73 1.489(4)
O3 C71 1.501(4)
C71 C72 1.468(4)
C73 C74 1.507(4)
